data_7238885
loop_
_publ_author_name
'Wu, Dong-Dong'
'Huang, Cheng-Mei'
'Wu, Yi-Han'
'Fun, Hoong-Kun'
'Xu, Jian-Hua'
'Zhang, Yan'

_publ_section_title
;
 Acid-mediated transformation of spirocyclopropyl oxetanes: a facile
 approach to spirocyclopropyl butenolides and \g-butyrolactones
;
_journal_issue 20
_journal_name_full 'RSC Advances'
_journal_page_first 7529
_journal_paper_doi 10.1039/c3ra00178d
_journal_volume 3
_journal_year 2013
_chemical_formula_moiety 'C14 H13 Cl I N O2'
_chemical_formula_sum 'C14 H13 Cl I N O2'
_chemical_formula_weight 389.60
_space_group_IT_number 14
_space_group_name_Hall '-P 2ybc'
_space_group_name_H-M_alt 'P 1 21/c 1'
_symmetry_cell_setting monoclinic
_symmetry_space_group_name_Hall '-P 2ybc'
_symmetry_space_group_name_H-M 'P 1 21/c 1'
_atom_sites_solution_hydrogens geom
_atom_sites_solution_primary direct
_atom_sites_solution_secondary difmap
_audit_creation_method SHELXL-97
_cell_angle_alpha 90.00
_cell_angle_beta 111.376(1)
_cell_angle_gamma 90.00
_cell_formula_units_Z 4
_cell_length_a 9.6909(5)
_cell_length_b 15.7393(8)
_cell_length_c 9.9721(6)
_cell_measurement_reflns_used 5971
_cell_measurement_temperature 297(2)
_cell_measurement_theta_max 29.68
_cell_measurement_theta_min 2.55
_cell_volume 1416.39(13)
_computing_cell_refinement 'SAINT (Bruker, 2009)'
_computing_data_collection 'APEX2 (Bruker, 2009)'
_computing_data_reduction SAINT
_computing_molecular_graphics SHELXTL
_computing_publication_material
;
SHELXTL (Sheldrick, 2008), PLATON (Spek, 2009)
;
_computing_structure_refinement SHELXTL
_computing_structure_solution 'SHELXTL (Sheldrick, 2008)'
_diffrn_ambient_temperature 297(2)
_diffrn_measured_fraction_theta_full 0.990
_diffrn_measured_fraction_theta_max 0.990
_diffrn_measurement_device_type
;
Bruker SMART APEXII DUO CCD area-detector diffractometer
;
_diffrn_measurement_method '\f and \w scans'
_diffrn_radiation_monochromator graphite
_diffrn_radiation_source 'fine-focus sealed tube'
_diffrn_radiation_type MoK\a
_diffrn_radiation_wavelength 0.71073
_diffrn_reflns_av_R_equivalents 0.0255
_diffrn_reflns_av_sigmaI/netI 0.0235
_diffrn_reflns_limit_h_max 13
_diffrn_reflns_limit_h_min -13
_diffrn_reflns_limit_k_max 22
_diffrn_reflns_limit_k_min -22
_diffrn_reflns_limit_l_max 14
_diffrn_reflns_limit_l_min -14
_diffrn_reflns_number 15558
_diffrn_reflns_theta_full 30.45
_diffrn_reflns_theta_max 30.45
_diffrn_reflns_theta_min 2.26
_diffrn_standards_number 0
_exptl_absorpt_coefficient_mu 2.446
_exptl_absorpt_correction_T_max 0.8436
_exptl_absorpt_correction_T_min 0.3234
_exptl_absorpt_correction_type multi-scan
_exptl_absorpt_process_details '(<i>SADABS</i>; Bruker, 2009)'
_exptl_crystal_colour colourless
_exptl_crystal_density_diffrn 1.827
_exptl_crystal_density_method 'not measured'
_exptl_crystal_description needle
_exptl_crystal_F_000 760
_exptl_crystal_size_max 0.60
_exptl_crystal_size_mid 0.16
_exptl_crystal_size_min 0.07
_refine_diff_density_max 1.657
_refine_diff_density_min -1.548
_refine_diff_density_rms 0.092
_refine_ls_extinction_method none
_refine_ls_goodness_of_fit_ref 1.054
_refine_ls_hydrogen_treatment mixed
_refine_ls_matrix_type full
_refine_ls_number_parameters 176
_refine_ls_number_reflns 4266
_refine_ls_number_restraints 0
_refine_ls_restrained_S_all 1.054
_refine_ls_R_factor_all 0.0561
_refine_ls_R_factor_gt 0.0445
_refine_ls_shift/su_max <0.001
_refine_ls_shift/su_mean <0.001
_refine_ls_structure_factor_coef Fsqd
_refine_ls_weighting_details 'calc w=1/[\s^2^(Fo^2^)+(0.0407P)^2^+2.7106P] where P=(Fo^2^+2Fc^2^)/3'
_refine_ls_weighting_scheme calc
_refine_ls_wR_factor_gt 0.1066
_refine_ls_wR_factor_ref 0.1142
_reflns_number_gt 3406
_reflns_number_total 4266
_reflns_threshold_expression I>2\s(I)
_cod_data_source_file c3ra00178d.txt
_cod_data_source_block mo_wdd76_0m
_cod_depositor_comments
;
The following automatic conversions were performed:

data item '_symmetry_cell_setting' value 'Monoclinic' was changed to
'monoclinic' in accordance with the
/home/saulius/struct/COD-crude-data/automatic-downloads/DataCite-retrospective/RSC/depositions/lib/dictionaries/cif_core.dic
dictionary named 'cif_core.dic' version 2.4.2 last updated on
2011-04-26.

Automatic conversion script
Id: cif_fix_values 6909 2019-04-08 15:41:33Z antanas 
;
_cod_original_sg_symbol_H-M 'P 21/c'
_cod_database_code 7238885

loop_
_symmetry_equiv_pos_as_xyz
'x, y, z'
'-x, y+1/2, -z+1/2'
'-x, -y, -z'
'x, -y-1/2, z-1/2'

loop_
_atom_site_label
_atom_site_type_symbol
_atom_site_fract_x
_atom_site_fract_y
_atom_site_fract_z
_atom_site_U_iso_or_equiv
_atom_site_adp_type
_atom_site_occupancy
_atom_site_symmetry_multiplicity
_atom_site_calc_flag
_atom_site_refinement_flags
I1 I 1.15919(3) 0.16121(2) 0.33776(3) 0.06186(12) Uani 1 1 d .
Cl1 Cl 0.84237(12) -0.05104(6) 0.21437(11) 0.0597(3) Uani 1 1 d .
O1 O 0.4190(3) 0.21843(19) 0.1542(3) 0.0576(7) Uani 1 1 d .
O2 O 0.7863(3) 0.22662(15) 0.2167(2) 0.0430(5) Uani 1 1 d .
N1 N 0.4836(3) 0.17607(19) -0.0353(3) 0.0424(6) Uani 1 1 d .
C1 C 0.6512(3) 0.07170(18) 0.0653(3) 0.0314(5) Uani 1 1 d .
C2 C 0.7550(3) 0.0121(2) 0.0645(3) 0.0382(6) Uani 1 1 d .
C3 C 0.7914(4) 0.0012(3) -0.0576(4) 0.0503(8) Uani 1 1 d .
H3A H 0.8623 -0.0387 -0.0575 0.060 Uiso 1 1 calc R
C4 C 0.7217(5) 0.0497(3) -0.1777(4) 0.0572(10) Uani 1 1 d .
H4A H 0.7469 0.0422 -0.2584 0.069 Uiso 1 1 calc R
C5 C 0.6153(5) 0.1093(2) -0.1824(4) 0.0510(9) Uani 1 1 d .
H5A H 0.5676 0.1414 -0.2648 0.061 Uiso 1 1 calc R
C6 C 0.5833(4) 0.11915(19) -0.0594(3) 0.0365(6) Uani 1 1 d .
C7 C 0.4865(3) 0.1721(2) 0.1007(4) 0.0398(7) Uani 1 1 d .
C8 C 0.5876(3) 0.09805(19) 0.1766(3) 0.0326(5) Uani 1 1 d .
H8A H 0.5246 0.0517 0.1867 0.039 Uiso 1 1 calc R
C9 C 0.6943(3) 0.12116(19) 0.3254(3) 0.0324(5) Uani 1 1 d .
C10 C 0.6331(4) 0.1249(3) 0.4470(4) 0.0480(8) Uani 1 1 d .
H10A H 0.6734 0.1676 0.5211 0.058 Uiso 1 1 calc R
H10B H 0.5287 0.1126 0.4229 0.058 Uiso 1 1 calc R
C11 C 0.7316(5) 0.0534(2) 0.4421(4) 0.0536(9) Uani 1 1 d .
H11A H 0.6868 -0.0022 0.4153 0.064 Uiso 1 1 calc R
H11B H 0.8314 0.0528 0.5135 0.064 Uiso 1 1 calc R
C12 C 0.8026(3) 0.1885(2) 0.3267(3) 0.0340(6) Uani 1 1 d .
C13 C 0.9281(4) 0.2121(3) 0.4649(4) 0.0583(11) Uani 1 1 d .
H13A H 0.8921 0.2530 0.5172 0.070 Uiso 1 1 calc R
H13B H 0.9594 0.1618 0.5245 0.070 Uiso 1 1 calc R
C14 C 1.0584(4) 0.2490(3) 0.4397(4) 0.0516(9) Uani 1 1 d .
H14A H 1.1316 0.2665 0.5312 0.062 Uiso 1 1 calc R
H14B H 1.0270 0.2991 0.3797 0.062 Uiso 1 1 calc R
H1N1 H 0.437(5) 0.209(3) -0.090(5) 0.054(12) Uiso 1 1 d .

loop_
_atom_site_aniso_label
_atom_site_aniso_U_11
_atom_site_aniso_U_22
_atom_site_aniso_U_33
_atom_site_aniso_U_23
_atom_site_aniso_U_13
_atom_site_aniso_U_12
I1 0.04574(15) 0.0755(2) 0.06283(19) -0.01323(13) 0.01802(12) 0.00735(11)
Cl1 0.0657(6) 0.0542(5) 0.0484(5) 0.0008(4) 0.0081(4) 0.0243(4)
O1 0.0398(13) 0.0672(17) 0.0617(16) -0.0104(14) 0.0136(12) 0.0149(12)
O2 0.0425(12) 0.0474(13) 0.0371(11) 0.0022(10) 0.0123(9) -0.0092(10)
N1 0.0403(14) 0.0368(14) 0.0407(15) 0.0023(11) 0.0036(12) 0.0045(11)
C1 0.0333(13) 0.0308(13) 0.0287(12) -0.0027(10) 0.0097(10) -0.0042(10)
C2 0.0391(15) 0.0374(15) 0.0362(15) -0.0067(12) 0.0116(12) -0.0007(12)
C3 0.0525(19) 0.052(2) 0.054(2) -0.0148(16) 0.0288(17) -0.0022(16)
C4 0.075(3) 0.063(2) 0.047(2) -0.0100(17) 0.037(2) -0.012(2)
C5 0.070(2) 0.050(2) 0.0329(16) 0.0022(14) 0.0179(16) -0.0126(17)
C6 0.0416(15) 0.0355(14) 0.0289(13) -0.0009(11) 0.0087(11) -0.0065(12)
C7 0.0268(12) 0.0431(16) 0.0427(16) -0.0039(13) 0.0044(12) -0.0006(11)
C8 0.0312(13) 0.0340(13) 0.0328(13) -0.0004(11) 0.0120(11) -0.0032(10)
C9 0.0349(13) 0.0362(14) 0.0273(12) 0.0000(10) 0.0128(11) 0.0005(11)
C10 0.057(2) 0.058(2) 0.0400(17) -0.0030(15) 0.0299(16) -0.0059(16)
C11 0.077(3) 0.049(2) 0.0360(17) 0.0090(14) 0.0219(17) 0.0022(18)
C12 0.0291(12) 0.0452(15) 0.0283(13) -0.0069(11) 0.0111(10) -0.0012(11)
C13 0.0421(18) 0.101(3) 0.0309(16) -0.0190(18) 0.0122(14) -0.0205(19)
C14 0.0392(16) 0.064(2) 0.052(2) -0.0197(17) 0.0159(15) -0.0154(15)

loop_
_atom_type_symbol
_atom_type_description
_atom_type_scat_dispersion_real
_atom_type_scat_dispersion_imag
_atom_type_scat_source
C C 0.0033 0.0016 'International Tables Vol C Tables 4.2.6.8 and 6.1.1.4'
H H 0.0000 0.0000 'International Tables Vol C Tables 4.2.6.8 and 6.1.1.4'
N N 0.0061 0.0033 'International Tables Vol C Tables 4.2.6.8 and 6.1.1.4'
O O 0.0106 0.0060 'International Tables Vol C Tables 4.2.6.8 and 6.1.1.4'
Cl Cl 0.1484 0.1585 'International Tables Vol C Tables 4.2.6.8 and 6.1.1.4'
I I -0.4742 1.8119 'International Tables Vol C Tables 4.2.6.8 and 6.1.1.4'

loop_
_geom_angle_atom_site_label_1
_geom_angle_atom_site_label_2
_geom_angle_atom_site_label_3
_geom_angle
C7 N1 C6 112.3(3)
C7 N1 H1N1 122(3)
C6 N1 H1N1 125(3)
C2 C1 C6 117.9(3)
C2 C1 C8 133.3(3)
C6 C1 C8 108.8(3)
C1 C2 C3 120.4(3)
C1 C2 Cl1 120.8(2)
C3 C2 Cl1 118.8(3)
C4 C3 C2 119.5(4)
C4 C3 H3A 120.2
C2 C3 H3A 120.2
C3 C4 C5 122.1(3)
C3 C4 H4A 118.9
C5 C4 H4A 118.9
C6 C5 C4 116.9(3)
C6 C5 H5A 121.6
C4 C5 H5A 121.6
C5 C6 C1 123.2(3)
C5 C6 N1 128.1(3)
C1 C6 N1 108.7(3)
O1 C7 N1 126.4(3)
O1 C7 C8 125.7(3)
N1 C7 C8 107.9(3)
C1 C8 C9 118.1(2)
C1 C8 C7 101.8(2)
C9 C8 C7 112.8(2)
C1 C8 H8A 107.9
C9 C8 H8A 107.9
C7 C8 H8A 107.9
C12 C9 C8 114.1(2)
C12 C9 C11 121.5(3)
C8 C9 C11 118.0(3)
C12 C9 C10 116.1(3)
C8 C9 C10 117.5(3)
C11 C9 C10 58.3(2)
C11 C10 C9 60.5(2)
C11 C10 H10A 117.7
C9 C10 H10A 117.7
C11 C10 H10B 117.7
C9 C10 H10B 117.7
H10A C10 H10B 114.8
C10 C11 C9 61.3(2)
C10 C11 H11A 117.6
C9 C11 H11A 117.6
C10 C11 H11B 117.6
C9 C11 H11B 117.6
H11A C11 H11B 114.7
O2 C12 C9 119.1(3)
O2 C12 C13 120.0(3)
C9 C12 C13 120.8(3)
C14 C13 C12 113.0(3)
C14 C13 H13A 109.0
C12 C13 H13A 109.0
C14 C13 H13B 109.0
C12 C13 H13B 109.0
H13A C13 H13B 107.8
C13 C14 I1 112.9(3)
C13 C14 H14A 109.0
I1 C14 H14A 109.0
C13 C14 H14B 109.0
I1 C14 H14B 109.0
H14A C14 H14B 107.8

loop_
_geom_bond_atom_site_label_1
_geom_bond_atom_site_label_2
_geom_bond_distance
I1 C14 2.149(4)
Cl1 C2 1.736(3)
O1 C7 1.224(4)
O2 C12 1.209(4)
N1 C7 1.347(5)
N1 C6 1.401(5)
N1 H1N1 0.78(5)
C1 C2 1.378(4)
C1 C6 1.393(4)
C1 C8 1.511(4)
C2 C3 1.395(5)
C3 C4 1.373(6)
C3 H3A 0.9300
C4 C5 1.382(6)
C4 H4A 0.9300
C5 C6 1.380(5)
C5 H5A 0.9300
C7 C8 1.534(4)
C8 C9 1.511(4)
C8 H8A 0.9800
C9 C12 1.488(4)
C9 C11 1.521(4)
C9 C10 1.533(4)
C10 C11 1.487(6)
C10 H10A 0.9700
C10 H10B 0.9700
C11 H11A 0.9700
C11 H11B 0.9700
C12 C13 1.515(4)
C13 C14 1.492(5)
C13 H13A 0.9700
C13 H13B 0.9700
C14 H14A 0.9700
C14 H14B 0.9700

loop_
_geom_hbond_atom_site_label_D
_geom_hbond_atom_site_label_H
_geom_hbond_atom_site_label_A
_geom_hbond_distance_DH
_geom_hbond_distance_HA
_geom_hbond_distance_DA
_geom_hbond_angle_DHA
_geom_hbond_site_symmetry_A
_geom_hbond_publ_flag
C5 H5A O1 0.93 2.60 3.371(5) 140.9 4_565 yes
C10 H10A O2 0.97 2.49 3.463(4) 177.5 4_566 yes
C13 H13A O2 0.97 2.57 3.412(4) 145.4 4_566 yes

loop_
_geom_torsion_atom_site_label_1
_geom_torsion_atom_site_label_2
_geom_torsion_atom_site_label_3
_geom_torsion_atom_site_label_4
_geom_torsion
C6 C1 C2 C3 0.9(5)
C8 C1 C2 C3 179.4(3)
C6 C1 C2 Cl1 -178.8(2)
C8 C1 C2 Cl1 -0.4(5)
C1 C2 C3 C4 -0.7(5)
Cl1 C2 C3 C4 179.1(3)
C2 C3 C4 C5 -0.3(6)
C3 C4 C5 C6 1.0(6)
C4 C5 C6 C1 -0.8(5)
C4 C5 C6 N1 178.3(3)
C2 C1 C6 C5 -0.2(5)
C8 C1 C6 C5 -179.0(3)
C2 C1 C6 N1 -179.4(3)
C8 C1 C6 N1 1.8(3)
C7 N1 C6 C5 -176.1(3)
C7 N1 C6 C1 3.1(4)
C6 N1 C7 O1 174.7(3)
C6 N1 C7 C8 -6.4(4)
C2 C1 C8 C9 52.3(4)
C6 C1 C8 C9 -129.1(3)
C2 C1 C8 C7 176.3(3)
C6 C1 C8 C7 -5.1(3)
O1 C7 C8 C1 -174.2(3)
N1 C7 C8 C1 6.9(3)
O1 C7 C8 C9 -46.7(4)
N1 C7 C8 C9 134.4(3)
C1 C8 C9 C12 54.7(4)
C7 C8 C9 C12 -63.6(3)
C1 C8 C9 C11 -97.6(3)
C7 C8 C9 C11 144.1(3)
C1 C8 C9 C10 -164.3(3)
C7 C8 C9 C10 77.4(3)
C12 C9 C10 C11 -112.4(3)
C8 C9 C10 C11 107.4(3)
C12 C9 C11 C10 103.2(3)
C8 C9 C11 C10 -106.6(3)
C8 C9 C12 O2 9.6(4)
C11 C9 C12 O2 160.8(3)
C10 C9 C12 O2 -131.9(3)
C8 C9 C12 C13 -173.0(3)
C11 C9 C12 C13 -21.8(5)
C10 C9 C12 C13 45.4(4)
O2 C12 C13 C14 -28.3(5)
C9 C12 C13 C14 154.4(3)
C12 C13 C14 I1 -62.9(5)
